data_2012926
loop_
_publ_author_name
'Geller, Jordan'
'Wharf, Ivor'
'B\'elanger-Gari\'epy, Francine'
'Lebuis, Anne-Marie'
'Butler,  Ian S.'
'Gilson, Denis F. R.'

_publ_section_title
;
 Chlorotris(2,4,6-trimethylphenyl)tin(IV) and its ethanol hemisolvate
;
_journal_issue 9
_journal_name_full 'Acta Crystallographica Section C'
_journal_page_first m466
_journal_page_last m468
_journal_paper_doi 10.1107/S0108270102012362
_journal_volume 58
_journal_year 2002
_chemical_formula_iupac '[Sn Cl (C9 H11)3] , 0.5C2 H6 O'
_chemical_formula_moiety 'C27 H33 Cl1 Sn1 , 0.5(C2 H6 O)'
_chemical_formula_structural '[Sn Cl (C9 H11)3] , 0.5C2 H6 O'
_chemical_formula_sum 'C28 H36 Cl O0.5 Sn'
_chemical_formula_weight 534.71
_chemical_name_common 'Trimesityl tin chloride ethanol hemisolvate'
_chemical_name_systematic
;
Chlorotris(2,4,6-trimethylphenyl)tin(IV) ethanol hemisolvate
;
_space_group_IT_number 2
_symmetry_cell_setting triclinic
_symmetry_space_group_name_Hall '-P 1'
_symmetry_space_group_name_H-M 'P -1'
_atom_sites_solution_hydrogens geom
_atom_sites_solution_primary direct
_atom_sites_solution_secondary difmap
_audit_creation_method SHELXL97
_cell_angle_alpha 94.9960(10)
_cell_angle_beta 96.5680(10)
_cell_angle_gamma 90.5390(10)
_cell_formula_units_Z 4
_cell_length_a 8.25640(10)
_cell_length_b 16.83630(10)
_cell_length_c 19.57590(10)
_cell_measurement_reflns_used 18284
_cell_measurement_temperature 293(2)
_cell_measurement_theta_max 72.88
_cell_measurement_theta_min 2.28
_cell_volume 2692.55(4)
_computing_cell_refinement 'SAINT (Bruker, 1999)'
_computing_data_collection 'SMART (Bruker, 1999)'
_computing_data_reduction SAINT
_computing_molecular_graphics 'SHELXTL (Bruker, 1997)'
_computing_publication_material SHELXL96
_computing_structure_refinement 'SHELXL96 (Sheldrick, 1996b)'
_computing_structure_solution 'SHELXS97 (Sheldrick, 1997)'
_diffrn_ambient_temperature 293(2)
_diffrn_detector_area_resol_mean 5.5
_diffrn_measured_fraction_theta_full 0.957
_diffrn_measured_fraction_theta_max 0.957
_diffrn_measurement_device_type 'Bruker Platform with SMART 2K CCD area-detector'
_diffrn_measurement_method \w
_diffrn_radiation_monochromator graphite
_diffrn_radiation_source 'normal-focus sealed tube'
_diffrn_radiation_type CuK\a
_diffrn_radiation_wavelength 1.54178
_diffrn_reflns_av_R_equivalents 0.037
_diffrn_reflns_av_sigmaI/netI 0.050
_diffrn_reflns_limit_h_max 10
_diffrn_reflns_limit_h_min -10
_diffrn_reflns_limit_k_max 20
_diffrn_reflns_limit_k_min -17
_diffrn_reflns_limit_l_max 24
_diffrn_reflns_limit_l_min -24
_diffrn_reflns_number 32709
_diffrn_reflns_theta_full 72.87
_diffrn_reflns_theta_max 72.87
_diffrn_reflns_theta_min 2.28
_diffrn_standards_decay_% 0.1
_diffrn_standards_interval_time 2880
_diffrn_standards_number 240
_exptl_absorpt_coefficient_mu 8.547
_exptl_absorpt_correction_T_max 0.277
_exptl_absorpt_correction_T_min 0.160
_exptl_absorpt_correction_type multi-scan
_exptl_absorpt_process_details '(SADABS; Sheldrick, 1996a)'
_exptl_crystal_colour colourless
_exptl_crystal_density_diffrn 1.319
_exptl_crystal_density_meas ?
_exptl_crystal_density_method 'not measured'
_exptl_crystal_description block
_exptl_crystal_F_000 1100
_exptl_crystal_size_max 0.20
_exptl_crystal_size_mid 0.18
_exptl_crystal_size_min 0.15
_refine_diff_density_max 0.96
_refine_diff_density_min -0.40
_refine_ls_extinction_method none
_refine_ls_goodness_of_fit_ref 0.944
_refine_ls_hydrogen_treatment constr
_refine_ls_matrix_type full
_refine_ls_number_parameters 565
_refine_ls_number_reflns 10291
_refine_ls_number_restraints 6
_refine_ls_restrained_S_all 0.944
_refine_ls_R_factor_all 0.070
_refine_ls_R_factor_gt 0.046
_refine_ls_shift/su_max 0.002
_refine_ls_shift/su_mean 0.000
_refine_ls_structure_factor_coef Fsqd
_refine_ls_weighting_details 'calc w = 1/[\s^2^(Fo^2^)+(0.0621P)^2^] where P=(Fo^2^+2Fc^2^)/3'
_refine_ls_weighting_scheme calc
_refine_ls_wR_factor_gt 0.107
_refine_ls_wR_factor_ref 0.115
_reflns_number_gt 7198
_reflns_number_total 10291
_reflns_threshold_expression I>2\s(I)
_cod_data_source_file fg1654.cif
_cod_data_source_block II
_cod_depositor_comments
;
The following automatic conversions were performed:
'_symmetry_cell_setting' value 'Triclinic' changed to 'triclinic'
according to '/home/saulius/struct/CIF-dictionaries/cif_core.dic'
dictionary named 'cif_core.dic' version 2.4.1 from 2010-06-29.

Automatic conversion script
Id: cif_fix_enum 1527 2010-12-29 10:47:43Z saulius 

The following automatic conversions were performed:

'_symmetry_cell_setting' value 'Triclinic' changed to 'triclinic'
according to /home/saulius/struct/CIF-dictionaries/cif_core.dic
dictionary named 'cif_core.dic' version 2.4.1 from 2010-06-29.

Automatic conversion script
Id: cif_fix_values 1715 2011-07-08 13:25:40Z adriana 

The following automatic conversions were performed:

'_exptl_crystal_density_meas' value 'not measured' was changed to '?'
- the value is perceived as not measured.

Automatic conversion script
Id: cif_fix_values 3008 2015-01-20 13:52:24Z robertas 
;
_cod_original_cell_volume 2692.54(4)
_cod_original_formula_sum 'C28 H36 Cl O0.5 Sn1'
_cod_database_code 2012926
_cod_database_fobs_code 2012926

loop_
_symmetry_equiv_pos_as_xyz
'x, y, z'
'-x, -y, -z'

loop_
_atom_site_label
_atom_site_fract_x
_atom_site_fract_y
_atom_site_fract_z
_atom_site_U_iso_or_equiv
_atom_site_adp_type
_atom_site_calc_flag
_atom_site_refinement_flags
_atom_site_occupancy
_atom_site_disorder_assembly
_atom_site_disorder_group
_atom_site_type_symbol
Sn1 0.12279(4) 0.579048(18) 0.243899(15) 0.04721(10) Uani d . 1 . . Sn
Cl1 -0.15971(17) 0.59857(10) 0.25488(8) 0.0847(5) Uani d . 1 . . Cl
C111 0.1851(5) 0.6793(3) 0.1888(2) 0.0490(11) Uani d . 1 . . C
C112 0.1372(6) 0.7558(3) 0.2102(3) 0.0551(12) Uani d . 1 . . C
C113 0.1692(7) 0.8175(3) 0.1706(3) 0.0699(16) Uani d . 1 . . C
H113 0.1366 0.8686 0.1845 0.084 Uiso calc R 1 . . H
C114 0.2465(7) 0.8071(3) 0.1121(3) 0.0666(15) Uani d . 1 . . C
C115 0.2959(6) 0.7317(3) 0.0934(3) 0.0647(14) Uani d . 1 . . C
H115 0.3487 0.7230 0.0540 0.078 Uiso calc R 1 . . H
C116 0.2698(6) 0.6677(3) 0.1315(3) 0.0526(12) Uani d . 1 . . C
C117 0.0560(7) 0.7744(3) 0.2752(3) 0.0797(18) Uani d . 1 . . C
H11A -0.0593 0.7645 0.2652 0.120 Uiso calc R 1 . . H
H11B 0.0759 0.8294 0.2917 0.120 Uiso calc R 1 . . H
H11C 0.1000 0.7412 0.3099 0.120 Uiso calc R 1 . . H
C118 0.2836(8) 0.8757(3) 0.0704(3) 0.095(2) Uani d . 1 . . C
H11D 0.3991 0.8796 0.0685 0.142 Uiso calc R 1 . . H
H11E 0.2464 0.9245 0.0918 0.142 Uiso calc R 1 . . H
H11F 0.2289 0.8661 0.0244 0.142 Uiso calc R 1 . . H
C119 0.3439(7) 0.5891(3) 0.1100(3) 0.0715(16) Uani d . 1 . . C
H11G 0.2592 0.5491 0.0987 0.107 Uiso calc R 1 . . H
H11H 0.4194 0.5735 0.1473 0.107 Uiso calc R 1 . . H
H11I 0.4003 0.5946 0.0704 0.107 Uiso calc R 1 . . H
C121 0.1088(5) 0.4637(2) 0.1847(2) 0.0446(10) Uani d . 1 . . C
C122 0.0018(6) 0.4535(3) 0.1236(2) 0.0495(11) Uani d . 1 . . C
C123 -0.0211(6) 0.3778(3) 0.0902(3) 0.0569(12) Uani d . 1 . . C
H123 -0.0902 0.3709 0.0490 0.068 Uiso calc R 1 . . H
C124 0.0553(6) 0.3119(3) 0.1157(3) 0.0595(13) Uani d . 1 . . C
C125 0.1659(7) 0.3245(3) 0.1732(3) 0.0603(13) Uani d . 1 . . C
H125 0.2226 0.2813 0.1895 0.072 Uiso calc R 1 . . H
C126 0.1965(6) 0.3988(3) 0.2078(2) 0.0520(11) Uani d . 1 . . C
C127 -0.0897(6) 0.5211(3) 0.0913(3) 0.0681(14) Uani d . 1 . . C
H12A -0.1121 0.5081 0.0424 0.102 Uiso calc R 1 . . H
H12B -0.0245 0.5692 0.1002 0.102 Uiso calc R 1 . . H
H12C -0.1905 0.5287 0.1108 0.102 Uiso calc R 1 . . H
C128 0.0156(8) 0.2290(3) 0.0794(3) 0.0825(18) Uani d . 1 . . C
H12D -0.0996 0.2185 0.0766 0.124 Uiso calc R 1 . . H
H12E 0.0733 0.1899 0.1051 0.124 Uiso calc R 1 . . H
H12F 0.0480 0.2264 0.0337 0.124 Uiso calc R 1 . . H
C129 0.3274(7) 0.4051(3) 0.2687(3) 0.0798(17) Uani d . 1 . . C
H12G 0.3701 0.4588 0.2763 0.120 Uiso calc R 1 . . H
H12H 0.4137 0.3694 0.2594 0.120 Uiso calc R 1 . . H
H12I 0.2817 0.3912 0.3091 0.120 Uiso calc R 1 . . H
C131 0.2303(6) 0.5821(3) 0.3498(2) 0.0520(11) Uani d . 1 . . C
C132 0.3695(6) 0.6295(3) 0.3740(3) 0.0635(14) Uani d . 1 . . C
C133 0.4272(7) 0.6339(4) 0.4434(3) 0.0754(16) Uani d . 1 . . C
H133 0.5177 0.6664 0.4594 0.090 Uiso calc R 1 . . H
C134 0.3555(8) 0.5919(4) 0.4897(3) 0.0819(18) Uani d . 1 . . C
C135 0.2238(8) 0.5439(4) 0.4645(3) 0.0821(18) Uani d . 1 . . C
H135 0.1754 0.5143 0.4950 0.098 Uiso calc R 1 . . H
C136 0.1588(7) 0.5373(3) 0.3951(3) 0.0646(14) Uani d . 1 . . C
C137 0.4623(7) 0.6746(4) 0.3269(3) 0.0825(18) Uani d . 1 . . C
H13A 0.4704 0.6419 0.2848 0.124 Uiso calc R 1 . . H
H13B 0.5697 0.6882 0.3493 0.124 Uiso calc R 1 . . H
H13C 0.4057 0.7225 0.3166 0.124 Uiso calc R 1 . . H
C138 0.4222(9) 0.5993(5) 0.5655(3) 0.121(3) Uani d . 1 . . C
H13D 0.4355 0.5471 0.5813 0.181 Uiso calc R 1 . . H
H13E 0.3475 0.6286 0.5918 0.181 Uiso calc R 1 . . H
H13F 0.5258 0.6269 0.5715 0.181 Uiso calc R 1 . . H
C139 0.0164(8) 0.4807(4) 0.3743(3) 0.091(2) Uani d . 1 . . C
H13G 0.0197 0.4396 0.4054 0.137 Uiso calc R 1 . . H
H13H 0.0218 0.4571 0.3282 0.137 Uiso calc R 1 . . H
H13I -0.0834 0.5093 0.3760 0.137 Uiso calc R 1 . . H
Sn2 0.74145(4) 0.078734(19) 0.242534(16) 0.05293(11) Uani d . 1 . . Sn
Cl2 1.03059(17) 0.09686(11) 0.25147(9) 0.0985(5) Uani d . 1 . . Cl
C211 0.7157(6) -0.0368(3) 0.1860(2) 0.0485(11) Uani d . 1 . . C
C212 0.6386(6) -0.1000(3) 0.2110(2) 0.0582(13) Uani d . 1 . . C
C213 0.6516(6) -0.1773(3) 0.1792(3) 0.0629(14) Uani d . 1 . . C
H213 0.6024 -0.2197 0.1968 0.075 Uiso calc R 1 . . H
C214 0.7361(6) -0.1922(3) 0.1221(3) 0.0583(13) Uani d . 1 . . C
C215 0.8006(6) -0.1279(3) 0.0952(3) 0.0566(12) Uani d . 1 . . C
H215 0.8505 -0.1364 0.0550 0.068 Uiso calc R 1 . . H
C216 0.7940(6) -0.0505(3) 0.1259(2) 0.0532(12) Uani d . 1 . . C
C217 0.5371(7) -0.0903(3) 0.2706(3) 0.0843(19) Uani d . 1 . . C
H21A 0.6075 -0.0863 0.3134 0.126 Uiso calc R 1 . . H
H21B 0.4649 -0.1356 0.2689 0.126 Uiso calc R 1 . . H
H21C 0.4743 -0.0428 0.2675 0.126 Uiso calc R 1 . . H
C218 0.7576(8) -0.2764(3) 0.0918(3) 0.0817(18) Uani d . 1 . . C
H21D 0.8690 -0.2913 0.1023 0.123 Uiso calc R 1 . . H
H21E 0.7302 -0.2794 0.0426 0.123 Uiso calc R 1 . . H
H21F 0.6874 -0.3119 0.1111 0.123 Uiso calc R 1 . . H
C219 0.8718(7) 0.0146(3) 0.0922(3) 0.0775(17) Uani d . 1 . . C
H21G 0.8169 0.0637 0.1013 0.116 Uiso calc R 1 . . H
H21H 0.8636 0.0009 0.0433 0.116 Uiso calc R 1 . . H
H21I 0.9846 0.0208 0.1105 0.116 Uiso calc R 1 . . H
C221 0.6560(6) 0.1796(3) 0.1889(2) 0.0518(11) Uani d . 1 . . C
C222 0.5419(6) 0.1715(3) 0.1298(3) 0.0570(13) Uani d . 1 . . C
C223 0.4971(7) 0.2379(3) 0.0961(3) 0.0655(14) Uani d . 1 . . C
H223 0.4231 0.2318 0.0564 0.079 Uiso calc R 1 . . H
C224 0.5588(7) 0.3131(3) 0.1196(3) 0.0666(15) Uani d . 1 . . C
C225 0.6675(7) 0.3208(3) 0.1779(3) 0.0691(16) Uani d . 1 . . C
H225 0.7092 0.3713 0.1943 0.083 Uiso calc R 1 . . H
C226 0.7183(6) 0.2558(3) 0.2138(3) 0.0618(14) Uani d . 1 . . C
C227 0.4558(7) 0.0933(3) 0.1031(3) 0.0809(18) Uani d . 1 . . C
H22A 0.3769 0.1017 0.0646 0.121 Uiso calc R 1 . . H
H22B 0.4017 0.0731 0.1391 0.121 Uiso calc R 1 . . H
H22C 0.5341 0.0555 0.0888 0.121 Uiso calc R 1 . . H
C228 0.5031(8) 0.3849(3) 0.0831(3) 0.093(2) Uani d . 1 . . C
H22D 0.5308 0.3790 0.0366 0.140 Uiso calc R 1 . . H
H22E 0.5558 0.4321 0.1070 0.140 Uiso calc R 1 . . H
H22F 0.3871 0.3894 0.0823 0.140 Uiso calc R 1 . . H
C229 0.8352(8) 0.2713(3) 0.2797(3) 0.088(2) Uani d . 1 . . C
H22G 0.9449 0.2624 0.2695 0.133 Uiso calc R 1 . . H
H22H 0.8086 0.2359 0.3128 0.133 Uiso calc R 1 . . H
H22I 0.8258 0.3255 0.2983 0.133 Uiso calc R 1 . . H
C231 0.6915(6) 0.0826(3) 0.3487(2) 0.0592(13) Uani d . 1 . . C
C232 0.7876(7) 0.0379(4) 0.3950(3) 0.0724(16) Uani d . 1 . . C
C233 0.7576(9) 0.0432(4) 0.4637(3) 0.0885(19) Uani d . 1 . . C
H233 0.8181 0.0121 0.4939 0.106 Uiso calc R 1 . . H
C234 0.6433(9) 0.0920(4) 0.4886(3) 0.0853(19) Uani d . 1 . . C
C235 0.5464(8) 0.1329(4) 0.4422(3) 0.0820(18) Uani d . 1 . . C
H235 0.4633 0.1640 0.4579 0.098 Uiso calc R 1 . . H
C236 0.5686(7) 0.1293(3) 0.3729(3) 0.0664(14) Uani d . 1 . . C
C237 0.9161(9) -0.0193(4) 0.3737(3) 0.102(2) Uani d . 1 . . C
H23A 0.8841 -0.0427 0.3275 0.153 Uiso calc R 1 . . H
H23B 0.9278 -0.0606 0.4047 0.153 Uiso calc R 1 . . H
H23C 1.0183 0.0089 0.3753 0.153 Uiso calc R 1 . . H
C238 0.6189(10) 0.0977(5) 0.5646(3) 0.126(3) Uani d . 1 . . C
H23D 0.5864 0.0465 0.5768 0.188 Uiso calc R 1 . . H
H23E 0.5357 0.1356 0.5731 0.188 Uiso calc R 1 . . H
H23F 0.7192 0.1148 0.5919 0.188 Uiso calc R 1 . . H
C239 0.4485(7) 0.1741(4) 0.3250(3) 0.093(2) Uani d . 1 . . C
H23G 0.5048 0.2173 0.3083 0.139 Uiso calc R 1 . . H
H23H 0.3625 0.1948 0.3501 0.139 Uiso calc R 1 . . H
H23I 0.4031 0.1382 0.2867 0.139 Uiso calc R 1 . . H
C1 0.886(4) 0.742(2) 0.5695(10) 0.304(18) Uiso d PD 0.50 A -1 C
H1A 0.9049 0.6960 0.5953 0.456 Uiso calc PR 0.50 A -1 H
H1B 0.7736 0.7427 0.5512 0.456 Uiso calc PR 0.50 A -1 H
H1C 0.9145 0.7894 0.5992 0.456 Uiso calc PR 0.50 A -1 H
C2 0.991(3) 0.737(2) 0.5109(12) 0.26(3) Uiso d PD 0.50 A -1 C
H2A 1.0763 0.7777 0.5201 0.309 Uiso calc PR 0.50 A -1 H
H2B 1.0424 0.6854 0.5079 0.309 Uiso calc PR 0.50 A -1 H
O3 0.896(3) 0.7476(19) 0.4469(10) 0.323(13) Uiso d PD 0.50 A -1 O
H3 0.9453 0.7778 0.4254 0.485 Uiso calc PR 0.50 A -1 H
C4 0.881(4) 0.6774(15) 0.4571(17) 0.282(17) Uiso d PD 0.50 B -2 C
H4A 0.8747 0.6760 0.4077 0.423 Uiso calc PR 0.50 B -2 H
H4B 0.7738 0.6862 0.4710 0.423 Uiso calc PR 0.50 B -2 H
H4C 0.9205 0.6276 0.4719 0.423 Uiso calc PR 0.50 B -2 H
C5 0.995(3) 0.744(2) 0.490(2) 0.29(3) Uiso d PD 0.50 B -2 C
H5A 1.0855 0.7225 0.5174 0.353 Uiso calc PR 0.50 B -2 H
H5B 1.0380 0.7713 0.4536 0.353 Uiso calc PR 0.50 B -2 H
O6 0.914(3) 0.8006(13) 0.5318(15) 0.332(13) Uiso d PD 0.50 B -2 O
H6 0.8692 0.7772 0.5598 0.498 Uiso calc PR 0.50 B -2 H

loop_
_atom_site_aniso_label
_atom_site_aniso_U_11
_atom_site_aniso_U_22
_atom_site_aniso_U_33
_atom_site_aniso_U_12
_atom_site_aniso_U_13
_atom_site_aniso_U_23
Sn1 0.05002(19) 0.0475(2) 0.04422(18) 0.00201(13) 0.00962(14) -0.00112(13)
Cl1 0.0566(8) 0.1072(12) 0.0924(11) 0.0131(8) 0.0230(8) 0.0000(9)
C111 0.049(3) 0.042(3) 0.053(3) -0.003(2) -0.005(2) 0.005(2)
C112 0.051(3) 0.054(3) 0.055(3) 0.005(2) -0.010(2) -0.007(2)
C113 0.065(4) 0.044(3) 0.092(5) 0.005(2) -0.025(3) -0.002(3)
C114 0.064(3) 0.046(3) 0.084(4) -0.008(2) -0.018(3) 0.016(3)
C115 0.061(3) 0.060(4) 0.073(4) -0.010(3) 0.007(3) 0.010(3)
C116 0.057(3) 0.040(3) 0.061(3) -0.002(2) 0.005(2) 0.007(2)
C117 0.095(5) 0.065(4) 0.073(4) 0.025(3) -0.004(3) -0.015(3)
C118 0.102(5) 0.067(4) 0.114(5) -0.017(3) -0.018(4) 0.043(4)
C119 0.088(4) 0.056(3) 0.079(4) 0.007(3) 0.042(3) 0.009(3)
C121 0.052(3) 0.038(3) 0.045(3) 0.0009(19) 0.016(2) 0.0012(18)
C122 0.054(3) 0.043(3) 0.052(3) -0.001(2) 0.010(2) 0.005(2)
C123 0.061(3) 0.054(3) 0.056(3) -0.008(2) 0.013(2) 0.000(2)
C124 0.067(3) 0.048(3) 0.066(3) -0.009(2) 0.029(3) -0.008(2)
C125 0.077(4) 0.051(3) 0.058(3) 0.010(2) 0.026(3) 0.010(2)
C126 0.063(3) 0.052(3) 0.044(3) 0.006(2) 0.015(2) 0.007(2)
C127 0.074(4) 0.060(4) 0.067(4) 0.003(3) -0.006(3) 0.003(3)
C128 0.099(5) 0.050(4) 0.099(5) -0.015(3) 0.034(4) -0.015(3)
C129 0.097(5) 0.082(4) 0.057(3) 0.033(3) -0.006(3) 0.004(3)
C131 0.059(3) 0.055(3) 0.042(3) 0.004(2) 0.008(2) -0.002(2)
C132 0.058(3) 0.065(4) 0.066(4) 0.012(3) 0.003(3) 0.001(3)
C133 0.071(4) 0.082(4) 0.067(4) 0.004(3) -0.007(3) -0.008(3)
C134 0.092(5) 0.105(5) 0.046(3) 0.018(4) -0.001(3) -0.004(3)
C135 0.101(5) 0.098(5) 0.049(3) 0.008(4) 0.019(3) 0.004(3)
C136 0.074(4) 0.066(4) 0.053(3) 0.005(3) 0.012(3) -0.005(2)
C137 0.058(4) 0.101(5) 0.088(5) -0.014(3) 0.004(3) 0.018(4)
C138 0.126(7) 0.180(8) 0.048(4) 0.016(6) -0.014(4) -0.007(4)
C139 0.112(5) 0.104(5) 0.059(4) -0.036(4) 0.021(4) 0.007(3)
Sn2 0.0507(2) 0.0543(2) 0.0520(2) -0.00476(14) 0.00234(15) -0.00032(15)
Cl2 0.0496(8) 0.1244(15) 0.1185(14) -0.0138(8) 0.0015(8) 0.0054(11)
C211 0.054(3) 0.047(3) 0.044(3) 0.004(2) 0.001(2) 0.005(2)
C212 0.058(3) 0.070(4) 0.044(3) -0.011(2) -0.002(2) 0.008(2)
C213 0.071(4) 0.057(3) 0.058(3) -0.016(3) -0.012(3) 0.015(2)
C214 0.061(3) 0.044(3) 0.064(3) 0.005(2) -0.016(3) 0.001(2)
C215 0.061(3) 0.056(3) 0.052(3) 0.012(2) 0.000(2) 0.007(2)
C216 0.056(3) 0.049(3) 0.056(3) 0.010(2) 0.006(2) 0.015(2)
C217 0.097(5) 0.092(5) 0.066(4) -0.038(4) 0.026(3) -0.004(3)
C218 0.091(4) 0.050(4) 0.097(5) 0.009(3) -0.014(4) -0.005(3)
C219 0.105(5) 0.060(4) 0.076(4) 0.005(3) 0.040(3) 0.014(3)
C221 0.058(3) 0.043(3) 0.056(3) 0.000(2) 0.016(2) 0.002(2)
C222 0.052(3) 0.042(3) 0.077(4) 0.003(2) 0.013(3) 0.001(2)
C223 0.065(3) 0.061(4) 0.071(4) 0.011(3) 0.012(3) 0.011(3)
C224 0.080(4) 0.048(3) 0.080(4) 0.012(3) 0.039(3) 0.010(3)
C225 0.084(4) 0.046(3) 0.082(4) -0.007(3) 0.042(3) -0.005(3)
C226 0.062(3) 0.058(3) 0.067(3) -0.012(2) 0.028(3) -0.011(3)
C227 0.079(4) 0.051(4) 0.103(5) 0.001(3) -0.029(3) 0.003(3)
C228 0.114(5) 0.062(4) 0.116(5) 0.015(4) 0.054(4) 0.024(4)
C229 0.107(5) 0.077(4) 0.077(4) -0.034(4) 0.012(4) -0.021(3)
C231 0.063(3) 0.064(3) 0.047(3) -0.010(3) 0.004(2) -0.007(2)
C232 0.076(4) 0.081(4) 0.055(3) -0.003(3) -0.006(3) -0.006(3)
C233 0.100(5) 0.104(5) 0.057(4) -0.003(4) -0.007(4) 0.002(3)
C234 0.095(5) 0.109(6) 0.050(4) -0.023(4) 0.010(3) -0.006(3)
C235 0.079(4) 0.094(5) 0.073(4) -0.016(3) 0.026(3) -0.014(3)
C236 0.065(3) 0.067(4) 0.067(4) -0.013(3) 0.013(3) -0.003(3)
C237 0.113(6) 0.113(6) 0.076(5) 0.042(4) -0.005(4) 0.009(4)
C238 0.148(7) 0.173(8) 0.057(4) -0.036(6) 0.034(4) -0.012(4)
C239 0.072(4) 0.123(6) 0.089(5) 0.018(4) 0.024(4) 0.018(4)

loop_
_atom_type_symbol
_atom_type_description
_atom_type_scat_dispersion_real
_atom_type_scat_dispersion_imag
_atom_type_scat_source
C C 0.0181 0.0091 'International Tables Vol C Tables 4.2.6.8 and 6.1.1.4'
H H 0.0000 0.0000 'International Tables Vol C Tables 4.2.6.8 and 6.1.1.4'
Cl Cl 0.3639 0.7018 'International Tables Vol C Tables 4.2.6.8 and 6.1.1.4'
Sn Sn 0.0259 5.4591 'International Tables Vol C Tables 4.2.6.8 and 6.1.1.4'
O O 0.0492 0.0322 'International Tables Vol C Tables 4.2.6.8 and 6.1.1.4'

loop_
_geom_angle_atom_site_label_1
_geom_angle_atom_site_label_2
_geom_angle_atom_site_label_3
_geom_angle
_geom_angle_publ_flag
C131 Sn1 C121 116.54(17) y
C131 Sn1 C111 115.60(18) y
C121 Sn1 C111 115.62(17) y
C131 Sn1 Cl1 102.75(13) y
C121 Sn1 Cl1 99.96(12) y
C111 Sn1 Cl1 102.74(13) y
C116 C111 C112 119.7(4) ?
C116 C111 Sn1 120.5(3) ?
C112 C111 Sn1 119.8(4) ?
C113 C112 C111 118.0(5) ?
C113 C112 C117 119.1(5) ?
C111 C112 C117 122.9(5) ?
C114 C113 C112 123.4(5) ?
C114 C113 H113 118.3 ?
C112 C113 H113 118.3 ?
C115 C114 C113 117.2(5) ?
C115 C114 C118 120.1(6) ?
C113 C114 C118 122.7(6) ?
C114 C115 C116 122.1(5) ?
C114 C115 H115 118.9 ?
C116 C115 H115 118.9 ?
C111 C116 C115 119.4(5) ?
C111 C116 C119 123.0(4) ?
C115 C116 C119 117.4(5) ?
C112 C117 H11A 109.5 ?
C112 C117 H11B 109.5 ?
H11A C117 H11B 109.5 ?
C112 C117 H11C 109.5 ?
H11A C117 H11C 109.5 ?
H11B C117 H11C 109.5 ?
C114 C118 H11D 109.5 ?
C114 C118 H11E 109.5 ?
H11D C118 H11E 109.5 ?
C114 C118 H11F 109.5 ?
H11D C118 H11F 109.5 ?
H11E C118 H11F 109.5 ?
C116 C119 H11G 109.5 ?
C116 C119 H11H 109.5 ?
H11G C119 H11H 109.5 ?
C116 C119 H11I 109.5 ?
H11G C119 H11I 109.5 ?
H11H C119 H11I 109.5 ?
C126 C121 C122 119.5(4) ?
C126 C121 Sn1 121.8(3) ?
C122 C121 Sn1 118.6(3) ?
C123 C122 C121 118.5(4) ?
C123 C122 C127 117.7(4) ?
C121 C122 C127 123.8(4) ?
C122 C123 C124 122.3(5) ?
C122 C123 H123 118.8 ?
C124 C123 H123 118.8 ?
C125 C124 C123 117.7(5) ?
C125 C124 C128 122.4(5) ?
C123 C124 C128 120.0(5) ?
C124 C125 C126 122.4(5) ?
C124 C125 H125 118.8 ?
C126 C125 H125 118.8 ?
C125 C126 C121 119.2(5) ?
C125 C126 C129 117.1(5) ?
C121 C126 C129 123.7(4) ?
C122 C127 H12A 109.5 ?
C122 C127 H12B 109.5 ?
H12A C127 H12B 109.5 ?
C122 C127 H12C 109.5 ?
H12A C127 H12C 109.5 ?
H12B C127 H12C 109.5 ?
C124 C128 H12D 109.5 ?
C124 C128 H12E 109.5 ?
H12D C128 H12E 109.5 ?
C124 C128 H12F 109.5 ?
H12D C128 H12F 109.5 ?
H12E C128 H12F 109.5 ?
C126 C129 H12G 109.5 ?
C126 C129 H12H 109.5 ?
H12G C129 H12H 109.5 ?
C126 C129 H12I 109.5 ?
H12G C129 H12I 109.5 ?
H12H C129 H12I 109.5 ?
C136 C131 C132 119.6(5) ?
C136 C131 Sn1 119.2(4) ?
C132 C131 Sn1 121.2(4) ?
C133 C132 C131 119.0(5) ?
C133 C132 C137 118.2(5) ?
C131 C132 C137 122.7(5) ?
C134 C133 C132 122.4(6) ?
C134 C133 H133 118.8 ?
C132 C133 H133 118.8 ?
C135 C134 C133 117.5(6) ?
C135 C134 C138 122.0(7) ?
C133 C134 C138 120.5(7) ?
C134 C135 C136 122.8(6) ?
C134 C135 H135 118.6 ?
C136 C135 H135 118.6 ?
C131 C136 C135 118.5(5) ?
C131 C136 C139 124.3(5) ?
C135 C136 C139 117.1(5) ?
C132 C137 H13A 109.5 ?
C132 C137 H13B 109.5 ?
H13A C137 H13B 109.5 ?
C132 C137 H13C 109.5 ?
H13A C137 H13C 109.5 ?
H13B C137 H13C 109.5 ?
C134 C138 H13D 109.5 ?
C134 C138 H13E 109.5 ?
H13D C138 H13E 109.5 ?
C134 C138 H13F 109.5 ?
H13D C138 H13F 109.5 ?
H13E C138 H13F 109.5 ?
C136 C139 H13G 109.5 ?
C136 C139 H13H 109.5 ?
H13G C139 H13H 109.5 ?
C136 C139 H13I 109.5 ?
H13G C139 H13I 109.5 ?
H13H C139 H13I 109.5 ?
C211 Sn2 C221 117.38(17) y
C211 Sn2 C231 115.39(18) y
C221 Sn2 C231 114.82(19) y
C211 Sn2 Cl2 99.92(13) y
C221 Sn2 Cl2 102.14(13) y
C231 Sn2 Cl2 103.65(14) y
C212 C211 C216 119.3(4) ?
C212 C211 Sn2 121.6(4) ?
C216 C211 Sn2 118.7(3) ?
C211 C212 C213 119.2(5) ?
C211 C212 C217 123.4(5) ?
C213 C212 C217 117.3(5) ?
C214 C213 C212 121.9(5) ?
C214 C213 H213 119.1 ?
C212 C213 H213 119.1 ?
C215 C214 C213 117.7(5) ?
C215 C214 C218 121.6(5) ?
C213 C214 C218 120.7(5) ?
C214 C215 C216 122.4(5) ?
C214 C215 H215 118.8 ?
C216 C215 H215 118.8 ?
C215 C216 C211 119.2(4) ?
C215 C216 C219 117.3(5) ?
C211 C216 C219 123.5(4) ?
C212 C217 H21A 109.5 ?
C212 C217 H21B 109.5 ?
H21A C217 H21B 109.5 ?
C212 C217 H21C 109.5 ?
H21A C217 H21C 109.5 ?
H21B C217 H21C 109.5 ?
C214 C218 H21D 109.5 ?
C214 C218 H21E 109.5 ?
H21D C218 H21E 109.5 ?
C214 C218 H21F 109.5 ?
H21D C218 H21F 109.5 ?
H21E C218 H21F 109.5 ?
C216 C219 H21G 109.5 ?
C216 C219 H21H 109.5 ?
H21G C219 H21H 109.5 ?
C216 C219 H21I 109.5 ?
H21G C219 H21I 109.5 ?
H21H C219 H21I 109.5 ?
C222 C221 C226 119.0(5) ?
C222 C221 Sn2 122.3(3) ?
C226 C221 Sn2 118.7(4) ?
C223 C222 C221 119.6(5) ?
C223 C222 C227 117.4(5) ?
C221 C222 C227 122.8(5) ?
C222 C223 C224 122.0(6) ?
C222 C223 H223 119.0 ?
C224 C223 H223 119.0 ?
C225 C224 C223 118.2(5) ?
C225 C224 C228 121.0(6) ?
C223 C224 C228 120.7(6) ?
C224 C225 C226 122.4(5) ?
C224 C225 H225 118.8 ?
C226 C225 H225 118.8 ?
C225 C226 C221 118.8(5) ?
C225 C226 C229 118.1(5) ?
C221 C226 C229 123.0(5) ?
C222 C227 H22A 109.5 ?
C222 C227 H22B 109.5 ?
H22A C227 H22B 109.5 ?
C222 C227 H22C 109.5 ?
H22A C227 H22C 109.5 ?
H22B C227 H22C 109.5 ?
C224 C228 H22D 109.5 ?
C224 C228 H22E 109.5 ?
H22D C228 H22E 109.5 ?
C224 C228 H22F 109.5 ?
H22D C228 H22F 109.5 ?
H22E C228 H22F 109.5 ?
C226 C229 H22G 109.5 ?
C226 C229 H22H 109.5 ?
H22G C229 H22H 109.5 ?
C226 C229 H22I 109.5 ?
H22G C229 H22I 109.5 ?
H22H C229 H22I 109.5 ?
C236 C231 C232 119.1(5) ?
C236 C231 Sn2 121.7(4) ?
C232 C231 Sn2 119.3(4) ?
C233 C232 C231 118.6(6) ?
C233 C232 C237 117.6(6) ?
C231 C232 C237 123.8(5) ?
C234 C233 C232 122.8(6) ?
C234 C233 H233 118.6 ?
C232 C233 H233 118.6 ?
C233 C234 C235 117.8(6) ?
C233 C234 C238 120.8(7) ?
C235 C234 C238 121.4(7) ?
C234 C235 C236 122.1(6) ?
C234 C235 H235 118.9 ?
C236 C235 H235 118.9 ?
C235 C236 C231 119.5(6) ?
C235 C236 C239 117.8(6) ?
C231 C236 C239 122.6(5) ?
C232 C237 H23A 109.5 ?
C232 C237 H23B 109.5 ?
H23A C237 H23B 109.5 ?
C232 C237 H23C 109.5 ?
H23A C237 H23C 109.5 ?
H23B C237 H23C 109.5 ?
C234 C238 H23D 109.5 ?
C234 C238 H23E 109.5 ?
H23D C238 H23E 109.5 ?
C234 C238 H23F 109.5 ?
H23D C238 H23F 109.5 ?
H23E C238 H23F 109.5 ?
C236 C239 H23G 109.5 ?
C236 C239 H23H 109.5 ?
H23G C239 H23H 109.5 ?
C236 C239 H23I 109.5 ?
H23G C239 H23I 109.5 ?
H23H C239 H23I 109.5 ?
C2 C1 H1A 109.5 ?
C2 C1 H1B 109.5 ?
H1A C1 H1B 109.5 ?
C2 C1 H1C 109.5 ?
H1A C1 H1C 109.5 ?
H1B C1 H1C 109.5 ?
O3 C2 C1 111.2(8) ?
O3 C2 H2A 109.4 ?
C1 C2 H2A 109.4 ?
O3 C2 H2B 109.4 ?
C1 C2 H2B 109.4 ?
H2A C2 H2B 108.0 ?
C2 O3 H3 109.5 ?
C5 C4 H4A 109.5 ?
C5 C4 H4B 109.5 ?
H4A C4 H4B 109.5 ?
C5 C4 H4C 109.5 ?
H4A C4 H4C 109.5 ?
H4B C4 H4C 109.5 ?
O6 C5 C4 111.5(8) ?
O6 C5 H5A 109.3 ?
C4 C5 H5A 109.3 ?
O6 C5 H5B 109.3 ?
C4 C5 H5B 109.3 ?
H5A C5 H5B 108.0 ?
C5 O6 H6 109.5 ?

loop_
_geom_bond_atom_site_label_1
_geom_bond_atom_site_label_2
_geom_bond_site_symmetry_2
_geom_bond_distance
_geom_bond_publ_flag
Sn1 C131 . 2.156(5) y
Sn1 C121 . 2.168(4) y
Sn1 C111 . 2.169(4) y
Sn1 Cl1 . 2.3898(14) y
C111 C116 . 1.388(6) ?
C111 C112 . 1.395(6) ?
C112 C113 . 1.390(7) ?
C112 C117 . 1.516(7) ?
C113 C114 . 1.371(8) ?
C113 H113 . 0.9300 ?
C114 C115 . 1.370(7) ?
C114 C118 . 1.520(7) ?
C115 C116 . 1.391(6) ?
C115 H115 . 0.9300 ?
C116 C119 . 1.511(6) ?
C117 H11A . 0.9600 ?
C117 H11B . 0.9600 ?
C117 H11C . 0.9600 ?
C118 H11D . 0.9600 ?
C118 H11E . 0.9600 ?
C118 H11F . 0.9600 ?
C119 H11G . 0.9600 ?
C119 H11H . 0.9600 ?
C119 H11I . 0.9600 ?
C121 C126 . 1.396(6) ?
C121 C122 . 1.399(6) ?
C122 C123 . 1.383(6) ?
C122 C127 . 1.516(6) ?
C123 C124 . 1.384(7) ?
C123 H123 . 0.9300 ?
C124 C125 . 1.365(7) ?
C124 C128 . 1.526(6) ?
C125 C126 . 1.376(7) ?
C125 H125 . 0.9300 ?
C126 C129 . 1.511(7) ?
C127 H12A . 0.9600 ?
C127 H12B . 0.9600 ?
C127 H12C . 0.9600 ?
C128 H12D . 0.9600 ?
C128 H12E . 0.9600 ?
C128 H12F . 0.9600 ?
C129 H12G . 0.9600 ?
C129 H12H . 0.9600 ?
C129 H12I . 0.9600 ?
C131 C136 . 1.389(7) ?
C131 C132 . 1.405(7) ?
C132 C133 . 1.383(7) ?
C132 C137 . 1.513(7) ?
C133 C134 . 1.377(8) ?
C133 H133 . 0.9300 ?
C134 C135 . 1.368(8) ?
C134 C138 . 1.517(7) ?
C135 C136 . 1.399(7) ?
C135 H135 . 0.9300 ?
C136 C139 . 1.503(7) ?
C137 H13A . 0.9600 ?
C137 H13B . 0.9600 ?
C137 H13C . 0.9600 ?
C138 H13D . 0.9600 ?
C138 H13E . 0.9600 ?
C138 H13F . 0.9600 ?
C139 H13G . 0.9600 ?
C139 H13H . 0.9600 ?
C139 H13I . 0.9600 ?
Sn2 C211 . 2.149(4) y
Sn2 C221 . 2.155(5) y
Sn2 C231 . 2.160(5) y
Sn2 Cl2 . 2.3884(14) y
C211 C212 . 1.388(6) ?
C211 C216 . 1.408(6) ?
C212 C213 . 1.402(7) ?
C212 C217 . 1.512(7) ?
C213 C214 . 1.390(7) ?
C213 H213 . 0.9300 ?
C214 C215 . 1.372(7) ?
C214 C218 . 1.508(7) ?
C215 C216 . 1.391(6) ?
C215 H215 . 0.9300 ?
C216 C219 . 1.503(6) ?
C217 H21A . 0.9600 ?
C217 H21B . 0.9600 ?
C217 H21C . 0.9600 ?
C218 H21D . 0.9600 ?
C218 H21E . 0.9600 ?
C218 H21F . 0.9600 ?
C219 H21G . 0.9600 ?
C219 H21H . 0.9600 ?
C219 H21I . 0.9600 ?
C221 C222 . 1.402(7) ?
C221 C226 . 1.403(6) ?
C222 C223 . 1.379(7) ?
C222 C227 . 1.514(6) ?
C223 C224 . 1.381(7) ?
C223 H223 . 0.9300 ?
C224 C225 . 1.365(8) ?
C224 C228 . 1.507(7) ?
C225 C226 . 1.395(7) ?
C225 H225 . 0.9300 ?
C226 C229 . 1.521(7) ?
C227 H22A . 0.9600 ?
C227 H22B . 0.9600 ?
C227 H22C . 0.9600 ?
C228 H22D . 0.9600 ?
C228 H22E . 0.9600 ?
C228 H22F . 0.9600 ?
C229 H22G . 0.9600 ?
C229 H22H . 0.9600 ?
C229 H22I . 0.9600 ?
C231 C236 . 1.390(7) ?
C231 C232 . 1.408(7) ?
C232 C233 . 1.391(8) ?
C232 C237 . 1.509(8) ?
C233 C234 . 1.361(9) ?
C233 H233 . 0.9300 ?
C234 C235 . 1.375(9) ?
C234 C238 . 1.520(8) ?
C235 C236 . 1.387(7) ?
C235 H235 . 0.9300 ?
C236 C239 . 1.534(8) ?
C237 H23A . 0.9600 ?
C237 H23B . 0.9600 ?
C237 H23C . 0.9600 ?
C238 H23D . 0.9600 ?
C238 H23E . 0.9600 ?
C238 H23F . 0.9600 ?
C239 H23G . 0.9600 ?
C239 H23H . 0.9600 ?
C239 H23I . 0.9600 ?
C1 C2 . 1.508(5) ?
C1 H1A . 0.9600 ?
C1 H1B . 0.9600 ?
C1 H1C . 0.9600 ?
C2 O3 . 1.425(5) ?
C2 H2A . 0.9700 ?
C2 H2B . 0.9700 ?
O3 H3 . 0.8200 ?
C4 C5 . 1.511(5) ?
C4 H4A . 0.9600 ?
C4 H4B . 0.9600 ?
C4 H4C . 0.9600 ?
C5 O6 . 1.421(5) ?
C5 H5A . 0.9700 ?
C5 H5B . 0.9700 ?
O6 H6 . 0.8200 ?

loop_
_geom_torsion_atom_site_label_1
_geom_torsion_atom_site_label_2
_geom_torsion_atom_site_label_3
_geom_torsion_atom_site_label_4
_geom_torsion
C131 Sn1 C111 C116 117.3(4)
C121 Sn1 C111 C116 -23.9(4)
Cl1 Sn1 C111 C116 -131.6(4)
C131 Sn1 C111 C112 -63.9(4)
C121 Sn1 C111 C112 155.0(3)
Cl1 Sn1 C111 C112 47.2(4)
C116 C111 C112 C113 3.3(7)
Sn1 C111 C112 C113 -175.5(3)
C116 C111 C112 C117 -175.2(5)
Sn1 C111 C112 C117 6.0(6)
C111 C112 C113 C114 -0.5(7)
C117 C112 C113 C114 178.0(5)
C112 C113 C114 C115 -1.1(8)
C112 C113 C114 C118 -178.7(5)
C113 C114 C115 C116 0.1(8)
C118 C114 C115 C116 177.7(5)
C112 C111 C116 C115 -4.4(7)
Sn1 C111 C116 C115 174.4(3)
C112 C111 C116 C119 172.3(5)
Sn1 C111 C116 C119 -8.9(7)
C114 C115 C116 C111 2.7(8)
C114 C115 C116 C119 -174.2(5)
C131 Sn1 C121 C126 -14.3(4)
C111 Sn1 C121 C126 126.5(4)
Cl1 Sn1 C121 C126 -124.1(3)
C131 Sn1 C121 C122 162.2(3)
C111 Sn1 C121 C122 -56.9(4)
Cl1 Sn1 C121 C122 52.5(3)
C126 C121 C122 C123 4.0(7)
Sn1 C121 C122 C123 -172.7(3)
C126 C121 C122 C127 -175.4(4)
Sn1 C121 C122 C127 8.0(6)
C121 C122 C123 C124 1.3(7)
C127 C122 C123 C124 -179.3(4)
C122 C123 C124 C125 -5.0(7)
C122 C123 C124 C128 175.4(4)
C123 C124 C125 C126 3.4(7)
C128 C124 C125 C126 -177.0(5)
C124 C125 C126 C121 1.7(7)
C124 C125 C126 C129 -177.2(5)
C122 C121 C126 C125 -5.5(7)
Sn1 C121 C126 C125 171.0(3)
C122 C121 C126 C129 173.4(5)
Sn1 C121 C126 C129 -10.1(6)
C121 Sn1 C131 C136 -60.4(4)
C111 Sn1 C131 C136 158.8(4)
Cl1 Sn1 C131 C136 47.7(4)
C121 Sn1 C131 C132 120.5(4)
C111 Sn1 C131 C132 -20.3(5)
Cl1 Sn1 C131 C132 -131.4(4)
C136 C131 C132 C133 -3.6(8)
Sn1 C131 C132 C133 175.5(4)
C136 C131 C132 C137 174.9(5)
Sn1 C131 C132 C137 -6.1(7)
C131 C132 C133 C134 1.6(9)
C137 C132 C133 C134 -176.9(6)
C132 C133 C134 C135 0.8(9)
C132 C133 C134 C138 -179.4(6)
C133 C134 C135 C136 -1.4(10)
C138 C134 C135 C136 178.9(6)
C132 C131 C136 C135 3.1(8)
Sn1 C131 C136 C135 -176.0(4)
C132 C131 C136 C139 -176.0(5)
Sn1 C131 C136 C139 4.9(7)
C134 C135 C136 C131 -0.6(9)
C134 C135 C136 C139 178.6(6)
C221 Sn2 C211 C212 -126.7(4)
C231 Sn2 C211 C212 13.5(4)
Cl2 Sn2 C211 C212 123.9(4)
C221 Sn2 C211 C216 60.0(4)
C231 Sn2 C211 C216 -159.7(3)
Cl2 Sn2 C211 C216 -49.3(4)
C216 C211 C212 C213 5.2(7)
Sn2 C211 C212 C213 -168.1(3)
C216 C211 C212 C217 -173.7(5)
Sn2 C211 C212 C217 13.1(7)
C211 C212 C213 C214 -1.8(7)
C217 C212 C213 C214 177.1(5)
C212 C213 C214 C215 -3.1(7)
C212 C213 C214 C218 175.9(5)
C213 C214 C215 C216 4.6(7)
C218 C214 C215 C216 -174.4(5)
C214 C215 C216 C211 -1.3(7)
C214 C215 C216 C219 178.9(5)
C212 C211 C216 C215 -3.7(7)
Sn2 C211 C216 C215 169.7(3)
C212 C211 C216 C219 176.0(5)
Sn2 C211 C216 C219 -10.5(6)
C211 Sn2 C221 C222 21.0(5)
C231 Sn2 C221 C222 -119.5(4)
Cl2 Sn2 C221 C222 129.1(4)
C211 Sn2 C221 C226 -158.3(3)
C231 Sn2 C221 C226 61.1(4)
Cl2 Sn2 C221 C226 -50.3(4)
C226 C221 C222 C223 2.1(7)
Sn2 C221 C222 C223 -177.3(4)
C226 C221 C222 C227 -173.9(5)
Sn2 C221 C222 C227 6.7(7)
C221 C222 C223 C224 -1.4(8)
C227 C222 C223 C224 174.8(5)
C222 C223 C224 C225 0.2(8)
C222 C223 C224 C228 -177.8(5)
C223 C224 C225 C226 0.4(8)
C228 C224 C225 C226 178.4(5)
C224 C225 C226 C221 0.3(8)
C224 C225 C226 C229 -177.8(5)
C222 C221 C226 C225 -1.5(7)
Sn2 C221 C226 C225 177.8(4)
C222 C221 C226 C229 176.5(5)
Sn2 C221 C226 C229 -4.1(6)
C211 Sn2 C231 C236 -119.9(4)
C221 Sn2 C231 C236 21.4(5)
Cl2 Sn2 C231 C236 132.0(4)
C211 Sn2 C231 C232 61.3(5)
C221 Sn2 C231 C232 -157.4(4)
Cl2 Sn2 C231 C232 -46.8(4)
C236 C231 C232 C233 -1.1(8)
Sn2 C231 C232 C233 177.8(4)
C236 C231 C232 C237 175.5(6)
Sn2 C231 C232 C237 -5.7(8)
C231 C232 C233 C234 -2.5(10)
C237 C232 C233 C234 -179.2(6)
C232 C233 C234 C235 4.8(10)
C232 C233 C234 C238 -178.0(6)
C233 C234 C235 C236 -3.8(10)
C238 C234 C235 C236 179.0(6)
C234 C235 C236 C231 0.5(9)
C234 C235 C236 C239 177.1(6)
C232 C231 C236 C235 2.0(8)
Sn2 C231 C236 C235 -176.8(4)
C232 C231 C236 C239 -174.5(5)
Sn2 C231 C236 C239 6.7(7)
